data_1561377
loop_
_publ_author_name
'Huestis, Malcolm P.'
'Dela Cruz, Darlene'
'DiPasquale, Antonio G.'
'Durk, Matthew R.'
'Eigenbrot, Charles'
'Gibbons, Paul'
'Gobbi, Alberto'
'Hunsaker, Thomas L.'
'La, Hank'
'Leung, Dennis H.'
'Liu, Wendy'
'Malek, Shiva'
'Merchant, Mark'
'Moffat, John G.'
'Muli, Christine S.'
'Orr, Christine J.'
'Parr, Brendan T.'
'Shanahan, Frances'
'Sneeringer, Christopher J.'
'Wang, Weiru'
'Yen, Ivana'
'Yin, Jianping'
'Siu, Michael'
'Rudolph, Joachim'

_publ_section_title
;
 Targeting KRAS Mutant Cancers via Combination Treatment: Discovery of a
 5-Fluoro-4-(3<i>H</i>)-quinazolinone Aryl Urea pan-RAF Kinase Inhibitor.
;
_journal_name_full 'Journal of medicinal chemistry'
_journal_paper_doi 10.1021/acs.jmedchem.0c02085
_journal_year 2021
_chemical_formula_sum 'C23 H28 F N5 O2'
_chemical_formula_weight 425.50
_chemical_name_common 'Compound 6'
_chemical_name_systematic 'Compound 6'
_space_group.centring_type primitive

_space_group_crystal_system triclinic
_space_group_IT_number 2
_space_group_name_Hall '-P 1'
_space_group_name_H-M_alt 'P -1'
_atom_sites_solution_hydrogens geom
_atom_sites_solution_primary iterative
_atom_sites_solution_secondary difmap
_audit_creation_method SHELXL-2014/7
_cell_angle_alpha 72.632(3)
_cell_angle_beta 89.776(4)
_cell_angle_gamma 64.843(3)
_cell_formula_units_Z 2
_cell_length_a 9.8391(5)
_cell_length_b 11.1859(6)
_cell_length_c 11.8823(7)
_cell_measurement_reflns_used 4023
_cell_measurement_temperature 100(2)
_cell_measurement_theta_max 25.12
_cell_measurement_theta_min 2.35
_cell_volume 1118.23(11)
_computing_cell_refinement 'Bruker SAINT'
_computing_data_collection 'Bruker APEX2'
_computing_data_reduction 'Bruker SAINT'
_computing_molecular_graphics ORTEP-32
_computing_publication_material WinGX
_computing_structure_refinement SHELXL-2014
_computing_structure_solution SHELXT
_diffrn_ambient_temperature 100(2)
_diffrn_detector_area_resol_mean 8.366
_diffrn_measured_fraction_theta_full 0.998
_diffrn_measured_fraction_theta_max 0.996
_diffrn_measurement_device_type 'Bruker APEX-II CCD'
_diffrn_measurement_method 'phi and omega scans'
_diffrn_radiation_type MoK\a
_diffrn_radiation_wavelength 0.71073
_diffrn_reflns_av_R_equivalents 0.0631
_diffrn_reflns_av_unetI/netI 0.0839
_diffrn_reflns_Laue_measured_fraction_full 0.998
_diffrn_reflns_Laue_measured_fraction_max 0.996
_diffrn_reflns_limit_h_max 10
_diffrn_reflns_limit_h_min -11
_diffrn_reflns_limit_k_max 13
_diffrn_reflns_limit_k_min -13
_diffrn_reflns_limit_l_max 14
_diffrn_reflns_limit_l_min -13
_diffrn_reflns_number 13647
_diffrn_reflns_point_group_measured_fraction_full 0.998
_diffrn_reflns_point_group_measured_fraction_max 0.996
_diffrn_reflns_theta_full 25.000
_diffrn_reflns_theta_max 25.371
_diffrn_reflns_theta_min 1.814
_diffrn_source 'microfocus sealed tube'
_exptl_absorpt_coefficient_mu 0.089
_exptl_absorpt_correction_T_max 0.928
_exptl_absorpt_correction_T_min 0.833
_exptl_absorpt_correction_type multi-scan
_exptl_absorpt_process_details SADABS
_exptl_crystal_colour colorless
_exptl_crystal_density_diffrn 1.264
_exptl_crystal_description blade
_exptl_crystal_F_000 452
_exptl_crystal_size_max 0.080
_exptl_crystal_size_mid 0.040
_exptl_crystal_size_min 0.020
_refine_diff_density_max 0.309
_refine_diff_density_min -0.240
_refine_diff_density_rms 0.056
_refine_ls_extinction_method none
_refine_ls_goodness_of_fit_ref 1.031
_refine_ls_hydrogen_treatment constr
_refine_ls_matrix_type full
_refine_ls_number_parameters 285
_refine_ls_number_reflns 4095
_refine_ls_number_restraints 0
_refine_ls_restrained_S_all 1.031
_refine_ls_R_factor_all 0.1086
_refine_ls_R_factor_gt 0.0510
_refine_ls_shift/su_max 0.000
_refine_ls_shift/su_mean 0.000
_refine_ls_structure_factor_coef Fsqd
_refine_ls_weighting_details 'w=1/[\s^2^(Fo^2^)+(0.0572P)^2^+0.0509P] where P=(Fo^2^+2Fc^2^)/3'
_refine_ls_weighting_scheme calc
_refine_ls_wR_factor_gt 0.1125
_refine_ls_wR_factor_ref 0.1375
_reflns_Friedel_coverage 0.000
_reflns_number_gt 2405
_reflns_number_total 4095
_reflns_threshold_expression 'I > 2\s(I)'
_cod_data_source_file jm0c02085_si_002.cif
_cod_data_source_block cpd6
_cod_original_cell_volume 1118.24(11)
_cod_database_code 1561377
_shelx_shelxl_version_number 2014/7
_shelx_space_group_comment
; 
The symmetry employed for this shelxl refinement is uniquely defined 
by the following loop, which should always be used as a source of 
symmetry information in preference to the above space-group names. 
They are only intended as comments. 
;
_shelx_estimated_absorpt_t_min 0.993
_shelx_estimated_absorpt_t_max 0.998

loop_
_space_group_symop_operation_xyz
'x, y, z'
'-x, -y, -z'

loop_
_atom_site_label
_atom_site_type_symbol
_atom_site_fract_x
_atom_site_fract_y
_atom_site_fract_z
_atom_site_U_iso_or_equiv
_atom_site_adp_type
_atom_site_occupancy
_atom_site_site_symmetry_order
_atom_site_calc_flag
_atom_site_refinement_flags_posn
_atom_site_refinement_flags_adp
_atom_site_refinement_flags_occupancy
_atom_site_disorder_assembly
_atom_site_disorder_group
C1 C 0.8544(3) 0.8132(2) 0.3405(2) 0.0185(6) Uani 1 1 d . . . . .
C2 C 0.6978(3) 0.8653(3) 0.3286(2) 0.0208(6) Uani 1 1 d . . . . .
H2 H 0.6506 0.8161 0.3054 0.025 Uiso 1 1 calc R U . . .
C3 C 0.6093(3) 0.9898(3) 0.3506(2) 0.0191(6) Uani 1 1 d . . . . .
C4 C 0.4439(3) 1.0452(3) 0.3328(2) 0.0213(6) Uani 1 1 d . . . . .
C5 C 0.4429(3) 1.2382(3) 0.3862(2) 0.0245(6) Uani 1 1 d . . . . .
H5 H 0.3831 1.3249 0.3979 0.029 Uiso 1 1 calc R U . . .
C6 C 0.6749(3) 1.0636(3) 0.3860(2) 0.0211(6) Uani 1 1 d . . . . .
C7 C 0.8334(3) 1.0095(3) 0.3995(2) 0.0240(6) Uani 1 1 d . . . . .
H7 H 0.8807 1.0574 0.4245 0.029 Uiso 1 1 calc R U . . .
C8 C 0.9205(3) 0.8883(3) 0.3770(2) 0.0226(6) Uani 1 1 d . . . . .
H8 H 1.0277 0.8538 0.3860 0.027 Uiso 1 1 calc R U . . .
C9 C 0.2023(3) 1.2419(3) 0.3273(2) 0.0312(7) Uani 1 1 d . . . . .
H9A H 0.1633 1.3328 0.3398 0.047 Uiso 1 1 calc R U . . .
H9B H 0.1645 1.1824 0.3826 0.047 Uiso 1 1 calc R U . . .
H9C H 0.1681 1.2554 0.2452 0.047 Uiso 1 1 calc R U . . .
C10 C 0.8899(3) 0.6032(3) 0.2920(2) 0.0202(6) Uani 1 1 d . . . . .
C11 C 0.8898(3) 0.5883(3) 0.1793(2) 0.0235(6) Uani 1 1 d . . . . .
C12 C 0.8373(3) 0.4967(3) 0.1633(2) 0.0264(6) Uani 1 1 d . . . . .
H12 H 0.8367 0.4826 0.0884 0.032 Uiso 1 1 calc R U . . .
C13 C 0.7864(3) 0.4265(3) 0.2547(2) 0.0210(6) Uani 1 1 d . . . . .
C14 C 0.7809(3) 0.4418(2) 0.3671(2) 0.0189(6) Uani 1 1 d . . . . .
C15 C 0.8366(3) 0.5316(2) 0.3837(2) 0.0195(6) Uani 1 1 d . . . . .
H15 H 0.8383 0.5443 0.4592 0.023 Uiso 1 1 calc R U . . .
C16 C 0.9441(3) 0.6682(3) 0.0796(2) 0.0375(8) Uani 1 1 d . . . . .
H16A H 0.8945 0.7675 0.0721 0.056 Uiso 1 1 calc R U . . .
H16B H 0.9188 0.6570 0.0049 0.056 Uiso 1 1 calc R U . . .
H16C H 1.0542 0.6323 0.0967 0.056 Uiso 1 1 calc R U . . .
C17 C 0.6932(3) 0.3775(3) 0.5620(2) 0.0205(6) Uani 1 1 d . . . . .
C18 C 0.5900(3) 0.3000(3) 0.7407(2) 0.0236(6) Uani 1 1 d . . . . .
H18A H 0.5050 0.2745 0.7545 0.028 Uiso 1 1 calc R U . . .
H18B H 0.5538 0.3967 0.7421 0.028 Uiso 1 1 calc R U . . .
C19 C 0.7201(3) 0.2021(3) 0.8416(2) 0.0235(6) Uani 1 1 d . . . . .
H19A H 0.8007 0.2337 0.8321 0.028 Uiso 1 1 calc R U . . .
H19B H 0.7632 0.1072 0.8349 0.028 Uiso 1 1 calc R U . . .
C20 C 0.6753(3) 0.1934(3) 0.9668(2) 0.0263(7) Uani 1 1 d . . . . .
C21 C 0.8185(3) 0.1035(3) 1.0584(2) 0.0335(7) Uani 1 1 d . . . . .
H21A H 0.8690 0.0104 1.0503 0.050 Uiso 1 1 calc R U . . .
H21B H 0.7911 0.0951 1.1388 0.050 Uiso 1 1 calc R U . . .
H21C H 0.8873 0.1474 1.0447 0.050 Uiso 1 1 calc R U . . .
C22 C 0.5678(3) 0.1247(3) 0.9916(3) 0.0459(9) Uani 1 1 d . . . . .
H22A H 0.4727 0.1843 0.9367 0.069 Uiso 1 1 calc R U . . .
H22B H 0.5465 0.1127 1.0738 0.069 Uiso 1 1 calc R U . . .
H22C H 0.6153 0.0332 0.9801 0.069 Uiso 1 1 calc R U . . .
C23 C 0.5990(3) 0.3379(3) 0.9798(2) 0.0392(8) Uani 1 1 d . . . . .
H23A H 0.6667 0.3827 0.9619 0.059 Uiso 1 1 calc R U . . .
H23B H 0.5770 0.3290 1.0616 0.059 Uiso 1 1 calc R U . . .
H23C H 0.5041 0.3949 0.9243 0.059 Uiso 1 1 calc R U . . .
N1 N 0.3681(2) 1.1750(2) 0.34886(18) 0.0225(5) Uani 1 1 d . . . . .
N2 N 0.5892(2) 1.1890(2) 0.40680(18) 0.0246(5) Uani 1 1 d . . . . .
N3 N 0.9455(2) 0.6940(2) 0.31445(18) 0.0221(5) Uani 1 1 d . . . . .
H3 H 1.0421 0.6731 0.3116 0.027 Uiso 1 1 calc R U . . .
N4 N 0.7189(2) 0.3687(2) 0.45002(17) 0.0221(5) Uani 1 1 d . . . . .
H4 H 0.6937 0.3112 0.4286 0.026 Uiso 1 1 calc R U . . .
N5 N 0.6306(2) 0.2966(2) 0.62332(17) 0.0242(5) Uani 1 1 d . . . . .
H5A H 0.6140 0.2410 0.5922 0.029 Uiso 1 1 calc R U . . .
O1 O 0.37331(18) 0.98826(18) 0.30436(16) 0.0284(5) Uani 1 1 d . . . . .
O2 O 0.72688(18) 0.45223(17) 0.60394(14) 0.0220(4) Uani 1 1 d . . . . .
F1 F 0.73461(16) 0.33766(15) 0.23561(12) 0.0314(4) Uani 1 1 d . . . . .

loop_
_atom_site_aniso_label
_atom_site_aniso_U_11
_atom_site_aniso_U_22
_atom_site_aniso_U_33
_atom_site_aniso_U_23
_atom_site_aniso_U_13
_atom_site_aniso_U_12
C1 0.0227(15) 0.0135(14) 0.0171(13) -0.0018(11) -0.0001(11) -0.0081(12)
C2 0.0260(16) 0.0177(14) 0.0215(14) -0.0067(11) -0.0001(11) -0.0119(13)
C3 0.0244(15) 0.0174(14) 0.0185(13) -0.0057(11) 0.0019(11) -0.0120(12)
C4 0.0243(16) 0.0185(14) 0.0208(14) -0.0062(12) 0.0037(11) -0.0094(13)
C5 0.0329(18) 0.0173(15) 0.0235(15) -0.0077(12) 0.0036(13) -0.0107(13)
C6 0.0269(16) 0.0161(14) 0.0185(13) -0.0037(11) -0.0001(11) -0.0092(13)
C7 0.0280(16) 0.0217(15) 0.0268(15) -0.0078(12) -0.0018(12) -0.0152(13)
C8 0.0208(15) 0.0189(15) 0.0247(14) -0.0022(12) -0.0024(11) -0.0091(13)
C9 0.0235(16) 0.0250(16) 0.0406(17) -0.0124(14) 0.0034(13) -0.0056(13)
C10 0.0158(14) 0.0147(14) 0.0291(15) -0.0088(12) 0.0014(11) -0.0048(12)
C11 0.0236(15) 0.0222(15) 0.0261(15) -0.0089(12) 0.0035(12) -0.0107(13)
C12 0.0297(16) 0.0291(16) 0.0243(15) -0.0141(13) 0.0063(12) -0.0131(14)
C13 0.0225(15) 0.0162(14) 0.0264(15) -0.0097(12) -0.0035(12) -0.0086(12)
C14 0.0165(14) 0.0136(14) 0.0233(14) -0.0055(11) -0.0019(11) -0.0039(12)
C15 0.0170(14) 0.0161(14) 0.0218(14) -0.0068(11) -0.0028(11) -0.0038(12)
C16 0.048(2) 0.0414(19) 0.0347(17) -0.0166(15) 0.0154(15) -0.0276(17)
C17 0.0207(15) 0.0152(14) 0.0234(14) -0.0062(12) -0.0028(11) -0.0061(12)
C18 0.0253(15) 0.0257(15) 0.0232(15) -0.0094(12) 0.0047(12) -0.0134(13)
C19 0.0241(15) 0.0216(15) 0.0264(15) -0.0084(12) 0.0038(12) -0.0111(13)
C20 0.0301(16) 0.0285(16) 0.0233(14) -0.0078(12) 0.0025(12) -0.0163(14)
C21 0.0368(17) 0.0325(17) 0.0258(15) -0.0033(13) -0.0001(13) -0.0146(15)
C22 0.048(2) 0.067(2) 0.0315(17) -0.0064(16) 0.0082(15) -0.041(2)
C23 0.0396(18) 0.0419(19) 0.0308(17) -0.0177(15) -0.0029(14) -0.0094(16)
N1 0.0214(13) 0.0163(12) 0.0270(12) -0.0080(10) 0.0018(10) -0.0053(10)
N2 0.0295(14) 0.0189(12) 0.0273(13) -0.0107(10) 0.0030(10) -0.0103(11)
N3 0.0167(12) 0.0205(12) 0.0340(13) -0.0131(10) 0.0063(10) -0.0100(10)
N4 0.0311(13) 0.0187(12) 0.0225(12) -0.0102(10) 0.0037(10) -0.0144(11)
N5 0.0345(13) 0.0259(13) 0.0203(12) -0.0092(10) 0.0022(10) -0.0197(11)
O1 0.0223(11) 0.0248(11) 0.0434(12) -0.0164(9) 0.0034(9) -0.0119(9)
O2 0.0231(10) 0.0189(10) 0.0285(10) -0.0122(8) 0.0014(8) -0.0106(8)
F1 0.0463(10) 0.0319(9) 0.0306(9) -0.0170(7) 0.0068(7) -0.0260(8)

loop_
_atom_type_symbol
_atom_type_description
_atom_type_scat_dispersion_real
_atom_type_scat_dispersion_imag
_atom_type_scat_source
C C 0.0033 0.0016 'International Tables Vol C Tables 4.2.6.8 and 6.1.1.4'
H H 0.0000 0.0000 'International Tables Vol C Tables 4.2.6.8 and 6.1.1.4'
N N 0.0061 0.0033 'International Tables Vol C Tables 4.2.6.8 and 6.1.1.4'
O O 0.0106 0.0060 'International Tables Vol C Tables 4.2.6.8 and 6.1.1.4'
F F 0.0171 0.0103 'International Tables Vol C Tables 4.2.6.8 and 6.1.1.4'

loop_
_geom_angle_atom_site_label_1
_geom_angle_atom_site_label_2
_geom_angle_atom_site_label_3
_geom_angle
_geom_angle_site_symmetry_1
_geom_angle_site_symmetry_3
_geom_angle_publ_flag
N3 C1 C2 122.1(2) . . ?
N3 C1 C8 119.7(2) . . ?
C2 C1 C8 118.2(2) . . ?
C1 C2 C3 120.2(2) . . ?
C1 C2 H2 119.9 . . ?
C3 C2 H2 119.9 . . ?
C6 C3 C2 121.4(2) . . ?
C6 C3 C4 119.6(2) . . ?
C2 C3 C4 119.0(2) . . ?
O1 C4 N1 120.9(2) . . ?
O1 C4 C3 125.5(2) . . ?
N1 C4 C3 113.5(2) . . ?
N2 C5 N1 125.2(2) . . ?
N2 C5 H5 117.4 . . ?
N1 C5 H5 117.4 . . ?
C3 C6 N2 122.5(2) . . ?
C3 C6 C7 118.2(2) . . ?
N2 C6 C7 119.3(2) . . ?
C8 C7 C6 120.7(2) . . ?
C8 C7 H7 119.7 . . ?
C6 C7 H7 119.7 . . ?
C7 C8 C1 121.4(2) . . ?
C7 C8 H8 119.3 . . ?
C1 C8 H8 119.3 . . ?
N1 C9 H9A 109.5 . . ?
N1 C9 H9B 109.5 . . ?
H9A C9 H9B 109.5 . . ?
N1 C9 H9C 109.5 . . ?
H9A C9 H9C 109.5 . . ?
H9B C9 H9C 109.5 . . ?
C15 C10 C11 121.6(2) . . ?
C15 C10 N3 118.7(2) . . ?
C11 C10 N3 119.7(2) . . ?
C12 C11 C10 117.2(2) . . ?
C12 C11 C16 121.3(2) . . ?
C10 C11 C16 121.5(2) . . ?
C13 C12 C11 120.4(2) . . ?
C13 C12 H12 119.8 . . ?
C11 C12 H12 119.8 . . ?
F1 C13 C12 118.8(2) . . ?
F1 C13 C14 117.1(2) . . ?
C12 C13 C14 124.0(2) . . ?
C15 C14 C13 115.5(2) . . ?
C15 C14 N4 126.8(2) . . ?
C13 C14 N4 117.7(2) . . ?
C10 C15 C14 121.3(2) . . ?
C10 C15 H15 119.3 . . ?
C14 C15 H15 119.3 . . ?
C11 C16 H16A 109.5 . . ?
C11 C16 H16B 109.5 . . ?
H16A C16 H16B 109.5 . . ?
C11 C16 H16C 109.5 . . ?
H16A C16 H16C 109.5 . . ?
H16B C16 H16C 109.5 . . ?
O2 C17 N5 122.5(2) . . ?
O2 C17 N4 123.1(2) . . ?
N5 C17 N4 114.4(2) . . ?
N5 C18 C19 113.7(2) . . ?
N5 C18 H18A 108.8 . . ?
C19 C18 H18A 108.8 . . ?
N5 C18 H18B 108.8 . . ?
C19 C18 H18B 108.8 . . ?
H18A C18 H18B 107.7 . . ?
C18 C19 C20 114.3(2) . . ?
C18 C19 H19A 108.7 . . ?
C20 C19 H19A 108.7 . . ?
C18 C19 H19B 108.7 . . ?
C20 C19 H19B 108.7 . . ?
H19A C19 H19B 107.6 . . ?
C23 C20 C21 108.8(2) . . ?
C23 C20 C22 109.5(2) . . ?
C21 C20 C22 108.6(2) . . ?
C23 C20 C19 111.0(2) . . ?
C21 C20 C19 108.7(2) . . ?
C22 C20 C19 110.1(2) . . ?
C20 C21 H21A 109.5 . . ?
C20 C21 H21B 109.5 . . ?
H21A C21 H21B 109.5 . . ?
C20 C21 H21C 109.5 . . ?
H21A C21 H21C 109.5 . . ?
H21B C21 H21C 109.5 . . ?
C20 C22 H22A 109.5 . . ?
C20 C22 H22B 109.5 . . ?
H22A C22 H22B 109.5 . . ?
C20 C22 H22C 109.5 . . ?
H22A C22 H22C 109.5 . . ?
H22B C22 H22C 109.5 . . ?
C20 C23 H23A 109.5 . . ?
C20 C23 H23B 109.5 . . ?
H23A C23 H23B 109.5 . . ?
C20 C23 H23C 109.5 . . ?
H23A C23 H23C 109.5 . . ?
H23B C23 H23C 109.5 . . ?
C5 N1 C4 122.5(2) . . ?
C5 N1 C9 120.0(2) . . ?
C4 N1 C9 117.5(2) . . ?
C5 N2 C6 116.5(2) . . ?
C1 N3 C10 122.86(19) . . ?
C1 N3 H3 118.6 . . ?
C10 N3 H3 118.6 . . ?
C17 N4 C14 126.6(2) . . ?
C17 N4 H4 116.7 . . ?
C14 N4 H4 116.7 . . ?
C17 N5 C18 120.7(2) . . ?
C17 N5 H5A 119.7 . . ?
C18 N5 H5A 119.7 . . ?

loop_
_geom_bond_atom_site_label_1
_geom_bond_atom_site_label_2
_geom_bond_distance
_geom_bond_site_symmetry_2
_geom_bond_publ_flag
C1 N3 1.380(3) . ?
C1 C2 1.386(3) . ?
C1 C8 1.415(3) . ?
C2 C3 1.397(3) . ?
C2 H2 0.9500 . ?
C3 C6 1.392(3) . ?
C3 C4 1.464(3) . ?
C4 O1 1.229(3) . ?
C4 N1 1.394(3) . ?
C5 N2 1.297(3) . ?
C5 N1 1.367(3) . ?
C5 H5 0.9500 . ?
C6 N2 1.393(3) . ?
C6 C7 1.402(3) . ?
C7 C8 1.368(3) . ?
C7 H7 0.9500 . ?
C8 H8 0.9500 . ?
C9 N1 1.462(3) . ?
C9 H9A 0.9800 . ?
C9 H9B 0.9800 . ?
C9 H9C 0.9800 . ?
C10 C15 1.391(3) . ?
C10 C11 1.397(3) . ?
C10 N3 1.427(3) . ?
C11 C12 1.386(3) . ?
C11 C16 1.503(3) . ?
C12 C13 1.366(3) . ?
C12 H12 0.9500 . ?
C13 F1 1.366(3) . ?
C13 C14 1.394(3) . ?
C14 C15 1.392(3) . ?
C14 N4 1.396(3) . ?
C15 H15 0.9500 . ?
C16 H16A 0.9800 . ?
C16 H16B 0.9800 . ?
C16 H16C 0.9800 . ?
C17 O2 1.241(3) . ?
C17 N5 1.344(3) . ?
C17 N4 1.378(3) . ?
C18 N5 1.456(3) . ?
C18 C19 1.521(3) . ?
C18 H18A 0.9900 . ?
C18 H18B 0.9900 . ?
C19 C20 1.537(3) . ?
C19 H19A 0.9900 . ?
C19 H19B 0.9900 . ?
C20 C23 1.522(4) . ?
C20 C21 1.528(4) . ?
C20 C22 1.533(3) . ?
C21 H21A 0.9800 . ?
C21 H21B 0.9800 . ?
C21 H21C 0.9800 . ?
C22 H22A 0.9800 . ?
C22 H22B 0.9800 . ?
C22 H22C 0.9800 . ?
C23 H23A 0.9800 . ?
C23 H23B 0.9800 . ?
C23 H23C 0.9800 . ?
N3 H3 0.8800 . ?
N4 H4 0.8800 . ?
N5 H5A 0.8800 . ?
